data_9000610
loop_
_publ_author_name
'Ohashi, Y.'
'Finger, L. W.'

_publ_section_title
;The role of octahedral cations in pyroxenoid crystal chemistry. I. Bustamite,
 wollastonite, and the pectolite-schizolite-serandite series sample Fe-WO,
 from Scawt Hill, Antrim County, Ireland
;
_journal_name_full 'American Mineralogist'
_journal_page_first 274
_journal_page_last 288
_journal_volume 63
_journal_year 1978
_chemical_formula_sum 'Ca0.957 Fe0.043 O3 Si'
_chemical_name_mineral Wollastonite
_space_group_IT_number 2
_symmetry_space_group_name_Hall '-P 1 (1/2*x+1/2*y,1/2*x-1/2*y,-z)'
_symmetry_space_group_name_H-M 'C -1'
_cell_angle_alpha 99.53
_cell_angle_beta 100.56
_cell_angle_gamma 83.44
_cell_length_a 10.104
_cell_length_b 11.054
_cell_length_c 7.305
_cell_formula_units_Z 12
_cell_volume 788.037
_database_code_amcsd 0000622
_exptl_crystal_density_diffrn 2.955
_cod_original_formula_sum '(Ca.957 Fe.043) Si O3'
_cod_database_code 9000610

loop_
_space_group_symop_operation_xyz
x,y,z
1/2+x,1/2+y,z
-x,-y,-z
1/2-x,1/2-y,-z

loop_
_atom_site_label
_atom_site_fract_x
_atom_site_fract_y
_atom_site_fract_z
_atom_site_occupancy
_atom_site_U_iso_or_equiv
_atom_site_type_symbol
_atom_site_attached_hydrogens
Ca1 0.02120 0.78000 0.07720 0.97000 0.00899 Ca 0
Fe1 0.02120 0.78000 0.07720 0.03000 0.00899 Fe 0
Ca2 0.01800 0.78030 0.57120 0.97000 0.00925 Ca 0
Fe2 0.01800 0.78030 0.57120 0.03000 0.00925 Fe 0
Ca3 0.01370 0.48890 0.25040 0.93000 0.00849 Ca 0
Fe3 0.01370 0.48890 0.25040 0.07000 0.00849 Fe 0
Si1 0.22650 0.95850 0.88760 1.00000 0.00671 Si 0
Si2 0.22660 0.95760 0.45400 1.00000 0.00684 Si 0
Si3 0.22600 0.17110 0.22370 1.00000 0.00659 Si 0
Oa1 0.11640 0.57860 0.03810 1.00000 0.01267 O 0
Oa2 0.11680 0.58070 0.56120 1.00000 0.01241 O 0
Oa3 0.11490 0.31420 0.73050 1.00000 0.01026 O 0
Ob1 0.12480 0.85770 0.87500 1.00000 0.01330 O 0
Ob2 0.12390 0.85670 0.36570 1.00000 0.01431 O 0
Ob3 0.11470 0.28740 0.22710 1.00000 0.00849 O 0
Oc1 0.22010 0.99550 0.67800 1.00000 0.01634 O 0
Oc2 0.18110 0.08870 0.37030 1.00000 0.01077 O 0
Oc3 0.18230 0.09120 0.01190 1.00000 0.01064 O 0

loop_
_cod_changelog_entry_id
_cod_changelog_entry_author
_cod_changelog_entry_date
_cod_changelog_entry_text
1
;cod-tools version 3.8.0
Id: cif_guess_AMCSD_atom_types 9581 2023-05-17 12:35:41Z saulius
;
2023-05-23T09:14:09+03:00
;Derived atom types and hydrogen counts
from atom names that follow the AMCSD naming convention
(Wat == water, O-H == hydroxyl).
;

loop_
_cod_related_entry_id
_cod_related_entry_database
_cod_related_entry_code
1 AMCSD 0000622
